data_7238693
loop_
_publ_author_name
'Dutta, Jayita'
'Datta, Sayanti'
'Kumar Seth, Dipravath'
'Bhattacharya, Samaresh'

_publ_section_title
;
 Mixed-ligand benzaldehyde thiosemicarbazone complexes of palladium
 containing N,O-donor ancillary ligands. Syntheses, structures, and
 catalytic application in C--C and C--N coupling reactions
;
_journal_issue 31
_journal_name_full 'RSC Advances'
_journal_page_first 11751
_journal_paper_doi 10.1039/c2ra21078a
_journal_volume 2
_journal_year 2012
_chemical_formula_sum 'C18 H19 N4 O Pd S'
_chemical_formula_weight 445.83
_space_group_IT_number 43
_space_group_name_Hall 'F 2 -2d'
_space_group_name_H-M_alt 'F d d 2'
_symmetry_space_group_name_H-M 'F d d 2'
_atom_sites_solution_hydrogens geom
_atom_sites_solution_primary direct
_atom_sites_solution_secondary difmap
_audit_creation_method SHELXL-97
_cell_angle_alpha 90.00
_cell_angle_beta 90.00
_cell_angle_gamma 90.00
_cell_formula_units_Z 16
_cell_length_a 27.9696(19)
_cell_length_b 35.857(3)
_cell_length_c 7.0330(5)
_cell_measurement_temperature 273(2)
_cell_volume 7053.4(9)
_computing_structure_refinement 'SHELXL-97 (Sheldrick, 2008)'
_computing_structure_solution 'SHELXS-97 (Sheldrick, 2008)'
_diffrn_ambient_temperature 273(2)
_diffrn_measured_fraction_theta_full 0.961
_diffrn_measured_fraction_theta_max 0.961
_diffrn_radiation_monochromator graphite
_diffrn_radiation_source 'fine-focus sealed tube'
_diffrn_radiation_type MoK\a
_diffrn_radiation_wavelength 0.71073
_diffrn_reflns_av_R_equivalents 0.0656
_diffrn_reflns_av_sigmaI/netI 0.0596
_diffrn_reflns_limit_h_max 36
_diffrn_reflns_limit_h_min -36
_diffrn_reflns_limit_k_max 51
_diffrn_reflns_limit_k_min -51
_diffrn_reflns_limit_l_max 9
_diffrn_reflns_limit_l_min -9
_diffrn_reflns_number 25241
_diffrn_reflns_theta_full 30.64
_diffrn_reflns_theta_max 30.64
_diffrn_reflns_theta_min 1.85
_exptl_absorpt_coefficient_mu 1.185
_exptl_absorpt_correction_T_max 0.847
_exptl_absorpt_correction_T_min 0.785
_exptl_absorpt_correction_type multi-scan
_exptl_crystal_density_diffrn 1.679
_exptl_crystal_density_method 'not measured'
_exptl_crystal_F_000 3600
_exptl_crystal_size_max 0.21
_exptl_crystal_size_mid 0.17
_exptl_crystal_size_min 0.14
_refine_diff_density_max 0.298
_refine_diff_density_min -0.471
_refine_diff_density_rms 0.071
_refine_ls_abs_structure_details 'Flack H D (1983), Acta Cryst. A39, 876-881'
_refine_ls_abs_structure_Flack -0.03(4)
_refine_ls_extinction_method none
_refine_ls_goodness_of_fit_ref 0.934
_refine_ls_hydrogen_treatment mixed
_refine_ls_matrix_type full
_refine_ls_number_parameters 227
_refine_ls_number_reflns 4785
_refine_ls_number_restraints 1
_refine_ls_restrained_S_all 0.933
_refine_ls_R_factor_all 0.0690
_refine_ls_R_factor_gt 0.0385
_refine_ls_shift/su_max 0.001
_refine_ls_shift/su_mean 0.000
_refine_ls_structure_factor_coef Fsqd
_refine_ls_weighting_details 'calc w=1/[\s^2^(Fo^2^)+(0.0376P)^2^+0.0000P] where P=(Fo^2^+2Fc^2^)/3'
_refine_ls_weighting_scheme calc
_refine_ls_wR_factor_gt 0.0740
_refine_ls_wR_factor_ref 0.0835
_reflns_number_gt 3269
_reflns_number_total 4785
_reflns_threshold_expression >2sigma(I)
_cod_data_source_file c2ra21078a.txt
_cod_data_source_block jd111
_cod_depositor_comments
;
The following automatic conversions were performed:

data item '_exptl_absorpt_correction_type' value 'Multi-Scan' was
changed to 'multi-scan' in accordance with the
/home/saulius/struct/COD-crude-data/automatic-downloads/DataCite-retrospective/RSC/depositions/lib/dictionaries/cif_core.dic
dictionary named 'cif_core.dic' version 2.4.2 last updated on
2011-04-26.

Automatic conversion script
Id: cif_fix_values 6909 2019-04-08 15:41:33Z antanas 
;
_cod_original_sg_symbol_H-M Fdd2
_cod_database_code 7238693

loop_
_symmetry_equiv_pos_as_xyz
'x, y, z'
'-x, -y, z'
'-x+1/4, y+1/4, z+1/4'
'x+1/4, -y+1/4, z+1/4'
'x, y+1/2, z+1/2'
'-x, -y+1/2, z+1/2'
'-x+1/4, y+3/4, z+3/4'
'x+1/4, -y+3/4, z+3/4'
'x+1/2, y, z+1/2'
'-x+1/2, -y, z+1/2'
'-x+3/4, y+1/4, z+3/4'
'x+3/4, -y+1/4, z+3/4'
'x+1/2, y+1/2, z'
'-x+1/2, -y+1/2, z'
'-x+3/4, y+3/4, z+1/4'
'x+3/4, -y+3/4, z+1/4'

loop_
_atom_site_label
_atom_site_type_symbol
_atom_site_fract_x
_atom_site_fract_y
_atom_site_fract_z
_atom_site_U_iso_or_equiv
_atom_site_adp_type
_atom_site_occupancy
_atom_site_symmetry_multiplicity
_atom_site_calc_flag
_atom_site_refinement_flags
Pd1 Pd -0.001107(10) 0.151547(7) 0.42627(10) 0.04149(9) Uani 1 1 d .
S1 S -0.07325(4) 0.12858(3) 0.35637(17) 0.0541(3) Uani 1 1 d .
O1 O 0.06376(10) 0.17611(8) 0.4892(5) 0.0555(8) Uani 1 1 d .
N2 N -0.04391(11) 0.09361(9) 0.6758(6) 0.0499(8) Uani 1 1 d .
N1 N -0.00617(11) 0.11801(9) 0.6541(6) 0.0448(8) Uani 1 1 d .
N3 N -0.11403(13) 0.07432(10) 0.5477(6) 0.0648(12) Uani 1 1 d .
H3A H -0.1166 0.0582 0.6375 0.078 Uiso 1 1 calc R
H3B H -0.1358 0.0759 0.4618 0.078 Uiso 1 1 calc R
N4 N 0.00525(10) 0.18304(9) 0.1903(5) 0.0453(8) Uani 1 1 d .
C1 C -0.07600(15) 0.09712(11) 0.5417(7) 0.0453(11) Uani 1 1 d .
C2 C 0.02708(15) 0.11679(11) 0.7814(7) 0.0498(10) Uani 1 1 d .
H2 H 0.0529 0.1324 0.7568 0.060 Uiso 1 1 calc R
C3 C 0.03155(15) 0.09542(10) 0.9563(7) 0.0477(10) Uani 1 1 d .
C4 C 0.07192(19) 0.10334(13) 1.0677(7) 0.0634(14) Uani 1 1 d .
H4 H 0.0939 0.1210 1.0259 0.076 Uiso 1 1 calc R
C5 C 0.07942(18) 0.08531(15) 1.2381(8) 0.0700(15) Uani 1 1 d .
H5 H 0.1064 0.0912 1.3095 0.084 Uiso 1 1 calc R
C6 C 0.04851(18) 0.05914(13) 1.3049(7) 0.0590(12) Uani 1 1 d .
C7 C 0.00822(17) 0.05142(13) 1.1970(7) 0.0619(13) Uani 1 1 d .
H7 H -0.0138 0.0340 1.2414 0.074 Uiso 1 1 calc R
C8 C -0.00005(16) 0.06901(13) 1.0244(7) 0.0569(12) Uani 1 1 d .
H8 H -0.0271 0.0630 0.9539 0.068 Uiso 1 1 calc R
C9 C 0.0553(2) 0.03942(14) 1.4931(8) 0.0890(19) Uani 1 1 d .
H9A H 0.0795 0.0521 1.5657 0.133 Uiso 1 1 calc R
H9B H 0.0651 0.0141 1.4707 0.133 Uiso 1 1 calc R
H9C H 0.0258 0.0395 1.5624 0.133 Uiso 1 1 calc R
C10 C -0.02352(16) 0.18474(12) 0.0420(7) 0.0550(12) Uani 1 1 d .
H10 H -0.0511 0.1703 0.0406 0.066 Uiso 1 1 calc R
C11 C -0.01358(17) 0.20767(13) -0.1124(8) 0.0645(14) Uani 1 1 d .
H11 H -0.0342 0.2082 -0.2161 0.077 Uiso 1 1 calc R
C12 C 0.02631(18) 0.22937(12) -0.1116(8) 0.0645(14) Uani 1 1 d .
H12 H 0.0328 0.2449 -0.2143 0.077 Uiso 1 1 calc R
C13 C 0.05744(15) 0.22832(11) 0.0432(7) 0.0525(11) Uani 1 1 d .
C14 C 0.09959(19) 0.24993(12) 0.0576(9) 0.0645(14) Uani 1 1 d .
H14 H 0.1075 0.2669 -0.0374 0.077 Uiso 1 1 calc R
C15 C 0.1285(2) 0.24562(14) 0.2119(10) 0.0742(19) Uani 1 1 d .
H15 H 0.1563 0.2598 0.2202 0.089 Uiso 1 1 calc R
C16 C 0.11790(16) 0.22107(13) 0.3553(9) 0.0687(14) Uani 1 1 d .
H16 H 0.1392 0.2187 0.4561 0.082 Uiso 1 1 calc R
C17 C 0.07648(14) 0.19955(11) 0.3556(8) 0.0494(10) Uani 1 1 d .
C18 C 0.04634(13) 0.20406(10) 0.1924(7) 0.0443(9) Uani 1 1 d .

loop_
_atom_site_aniso_label
_atom_site_aniso_U_11
_atom_site_aniso_U_22
_atom_site_aniso_U_33
_atom_site_aniso_U_23
_atom_site_aniso_U_13
_atom_site_aniso_U_12
Pd1 0.03607(15) 0.04465(13) 0.04374(15) 0.0032(2) -0.00901(12) -0.00067(15)
S1 0.0414(6) 0.0648(6) 0.0562(7) 0.0169(5) -0.0183(5) -0.0067(5)
O1 0.0472(17) 0.0636(17) 0.056(2) 0.0043(15) -0.0138(15) -0.0093(13)
N2 0.0405(18) 0.0590(19) 0.050(2) 0.0142(19) -0.015(2) -0.0043(15)
N1 0.0400(18) 0.0488(19) 0.046(2) 0.0028(16) -0.0109(16) -0.0003(14)
N3 0.046(2) 0.078(3) 0.070(3) 0.029(2) -0.025(2) -0.0152(18)
N4 0.0405(18) 0.0439(18) 0.052(2) 0.0028(16) -0.0051(19) 0.0026(13)
C1 0.036(2) 0.054(2) 0.046(3) 0.003(2) -0.0023(19) 0.0012(18)
C2 0.039(2) 0.053(2) 0.058(3) -0.003(2) -0.013(2) -0.0054(18)
C3 0.045(2) 0.051(2) 0.047(3) -0.007(2) -0.018(2) 0.0080(18)
C4 0.050(3) 0.084(3) 0.057(3) -0.008(3) -0.018(3) 0.000(2)
C5 0.058(3) 0.090(4) 0.063(4) -0.007(3) -0.030(3) 0.019(3)
C6 0.065(3) 0.069(3) 0.043(3) -0.002(2) -0.017(2) 0.025(2)
C7 0.073(3) 0.061(3) 0.052(3) 0.009(2) -0.014(3) 0.009(2)
C8 0.055(3) 0.067(3) 0.049(3) 0.003(2) -0.017(2) 0.003(2)
C9 0.117(5) 0.085(3) 0.065(4) 0.006(3) -0.043(3) 0.032(3)
C10 0.047(3) 0.059(3) 0.060(3) 0.012(2) -0.014(2) 0.002(2)
C11 0.066(3) 0.067(3) 0.060(4) 0.011(3) -0.012(3) 0.012(2)
C12 0.065(3) 0.057(3) 0.072(4) 0.012(3) 0.011(3) 0.013(2)
C13 0.051(3) 0.046(2) 0.061(3) -0.002(2) 0.013(2) 0.0113(19)
C14 0.060(3) 0.058(3) 0.076(4) 0.000(3) 0.028(3) -0.005(2)
C15 0.056(3) 0.079(3) 0.088(6) -0.005(3) 0.021(3) -0.019(3)
C16 0.045(3) 0.079(3) 0.083(4) -0.002(3) -0.003(3) -0.015(2)
C17 0.038(2) 0.049(2) 0.061(3) -0.007(2) -0.002(2) 0.0007(18)
C18 0.034(2) 0.0435(18) 0.055(3) -0.001(2) 0.006(2) 0.0030(15)

loop_
_atom_type_symbol
_atom_type_description
_atom_type_scat_dispersion_real
_atom_type_scat_dispersion_imag
_atom_type_scat_source
C C 0.0033 0.0016 'International Tables Vol C Tables 4.2.6.8 and 6.1.1.4'
H H 0.0000 0.0000 'International Tables Vol C Tables 4.2.6.8 and 6.1.1.4'
N N 0.0061 0.0033 'International Tables Vol C Tables 4.2.6.8 and 6.1.1.4'
O O 0.0106 0.0060 'International Tables Vol C Tables 4.2.6.8 and 6.1.1.4'
S S 0.1246 0.1234 'International Tables Vol C Tables 4.2.6.8 and 6.1.1.4'
Pd Pd -0.9988 1.0072 'International Tables Vol C Tables 4.2.6.8 and 6.1.1.4'

loop_
_geom_angle_atom_site_label_1
_geom_angle_atom_site_label_2
_geom_angle_atom_site_label_3
_geom_angle
N1 Pd1 N4 177.16(14)
N1 Pd1 O1 98.42(13)
N4 Pd1 O1 81.94(12)
N1 Pd1 S1 83.75(9)
N4 Pd1 S1 96.03(10)
O1 Pd1 S1 176.38(8)
C1 S1 Pd1 96.61(15)
C17 O1 Pd1 111.0(3)
C1 N2 N1 112.6(4)
C2 N1 N2 116.9(4)
C2 N1 Pd1 121.5(3)
N2 N1 Pd1 121.5(3)
C1 N3 H3A 120.0
C1 N3 H3B 120.0
H3A N3 H3B 120.0
C10 N4 C18 119.5(4)
C10 N4 Pd1 128.6(3)
C18 N4 Pd1 111.9(3)
N2 C1 N3 117.6(4)
N2 C1 S1 125.2(3)
N3 C1 S1 117.2(3)
N1 C2 C3 131.8(4)
N1 C2 H2 114.1
C3 C2 H2 114.1
C8 C3 C4 117.4(4)
C8 C3 C2 126.8(4)
C4 C3 C2 115.8(4)
C5 C4 C3 120.9(5)
C5 C4 H4 119.6
C3 C4 H4 119.6
C6 C5 C4 121.8(5)
C6 C5 H5 119.1
C4 C5 H5 119.1
C5 C6 C7 117.8(4)
C5 C6 C9 123.0(5)
C7 C6 C9 119.2(5)
C6 C7 C8 121.6(5)
C6 C7 H7 119.2
C8 C7 H7 119.2
C3 C8 C7 120.5(4)
C3 C8 H8 119.7
C7 C8 H8 119.7
C6 C9 H9A 109.5
C6 C9 H9B 109.5
H9A C9 H9B 109.5
C6 C9 H9C 109.5
H9A C9 H9C 109.5
H9B C9 H9C 109.5
N4 C10 C11 121.6(4)
N4 C10 H10 119.2
C11 C10 H10 119.2
C12 C11 C10 120.0(5)
C12 C11 H11 120.0
C10 C11 H11 120.0
C11 C12 C13 120.0(5)
C11 C12 H12 120.0
C13 C12 H12 120.0
C12 C13 C18 117.7(4)
C12 C13 C14 124.1(5)
C18 C13 C14 118.2(5)
C15 C14 C13 119.3(5)
C15 C14 H14 120.4
C13 C14 H14 120.4
C14 C15 C16 122.1(5)
C14 C15 H15 119.0
C16 C15 H15 119.0
C15 C16 C17 122.4(6)
C15 C16 H16 118.8
C17 C16 H16 118.8
O1 C17 C16 125.6(5)
O1 C17 C18 119.2(3)
C16 C17 C18 115.2(5)
N4 C18 C13 121.3(4)
N4 C18 C17 116.0(4)
C13 C18 C17 122.7(4)

loop_
_geom_bond_atom_site_label_1
_geom_bond_atom_site_label_2
_geom_bond_distance
Pd1 N1 2.008(4)
Pd1 N4 2.015(4)
Pd1 O1 2.065(3)
Pd1 S1 2.2343(11)
S1 C1 1.725(4)
O1 C17 1.310(5)
N2 C1 1.308(5)
N2 N1 1.379(4)
N1 C2 1.292(5)
N3 C1 1.342(5)
N3 H3A 0.8600
N3 H3B 0.8600
N4 C10 1.319(5)
N4 C18 1.374(4)
C2 C3 1.454(6)
C2 H2 0.9300
C3 C8 1.381(6)
C3 C4 1.403(6)
C4 C5 1.378(7)
C4 H4 0.9300
C5 C6 1.360(7)
C5 H5 0.9300
C6 C7 1.386(6)
C6 C9 1.513(6)
C7 C8 1.388(7)
C7 H7 0.9300
C8 H8 0.9300
C9 H9A 0.9600
C9 H9B 0.9600
C9 H9C 0.9600
C10 C11 1.390(7)
C10 H10 0.9300
C11 C12 1.360(7)
C11 H11 0.9300
C12 C13 1.395(7)
C12 H12 0.9300
C13 C18 1.397(6)
C13 C14 1.414(6)
C14 C15 1.362(8)
C14 H14 0.9300
C15 C16 1.371(8)
C15 H15 0.9300
C16 C17 1.392(6)
C16 H16 0.9300
C17 C18 1.433(6)
